data_7034864
loop_
_publ_author_name
'Silva Valverde, Miguel F.'
'Theuergarten, Eileen'
'Bannenberg, Thomas'
'Freytag, Matthias'
'Jones, Peter G.'
'Tamm, Matthias'

_publ_section_title
;
 Frustrated N-heterocyclic carbene-silylium ion Lewis pairs.
;
_journal_issue 20
_journal_name_full 'Dalton transactions (Cambridge, England : 2003)'
_journal_page_first 9400
_journal_page_last 9408
_journal_paper_doi 10.1039/c5dt01362c
_journal_volume 44
_journal_year 2015
_chemical_formula_sum 'C18 H33 F3 N2 O5 S Si'
_chemical_formula_weight 474.61
_chemical_name_systematic
; 
 ? 
;
_space_group_IT_number 19
_symmetry_cell_setting orthorhombic
_symmetry_space_group_name_Hall 'P 2ac 2ab'
_symmetry_space_group_name_H-M 'P 21 21 21'
_atom_sites_solution_hydrogens geom
_atom_sites_solution_primary direct
_atom_sites_solution_secondary difmap
_audit_creation_method SHELXL-97
_audit_update_record
;
2015-03-05 deposited with the CCDC.
2015-04-20 downloaded from the CCDC.
;
_cell_angle_alpha 90.00
_cell_angle_beta 90.00
_cell_angle_gamma 90.00
_cell_formula_units_Z 4
_cell_length_a 10.6572(3)
_cell_length_b 10.9091(3)
_cell_length_c 20.6522(6)
_cell_measurement_reflns_used 23067
_cell_measurement_temperature 100(2)
_cell_measurement_theta_max 76.6820
_cell_measurement_theta_min 4.2770
_cell_volume 2401.03(12)
_computing_cell_refinement
; 
CrysAlisPro, Agilent Technologies, 
Version 1.171.36.28 (release 01-02-2013 CrysAlis171 .NET) 
(compiled Feb  1 2013,16:14:44) 
;
_computing_data_collection
; 
CrysAlisPro, Agilent Technologies, 
Version 1.171.36.28 (release 01-02-2013 CrysAlis171 .NET) 
(compiled Feb  1 2013,16:14:44)  
;
_computing_data_reduction
; 
CrysAlisPro, Agilent Technologies, 
Version 1.171.36.28 (release 01-02-2013 CrysAlis171 .NET) 
(compiled Feb  1 2013,16:14:44) 
;
_computing_molecular_graphics 'Bruker XP'
_computing_publication_material SHELXL-97
_computing_structure_refinement 'SHELXL-97 (Sheldrick, 1997)'
_computing_structure_solution 'SHELXS-97 (Sheldrick, 1990)'
_diffrn_ambient_temperature 100(2)
_diffrn_detector_area_resol_mean 10.3543
_diffrn_measured_fraction_theta_full 1.000
_diffrn_measured_fraction_theta_max 0.995
_diffrn_measurement_device_type 'Oxford Diffraction Xcalibur, Atlas, Nova'
_diffrn_measurement_method '\w scans'
_diffrn_radiation_monochromator mirror
_diffrn_radiation_source 'Nova (Cu) X-ray Source'
_diffrn_radiation_type 'Cu K\a'
_diffrn_radiation_wavelength 1.54184
_diffrn_reflns_av_R_equivalents 0.0410
_diffrn_reflns_av_sigmaI/netI 0.0207
_diffrn_reflns_limit_h_max 12
_diffrn_reflns_limit_h_min -13
_diffrn_reflns_limit_k_max 13
_diffrn_reflns_limit_k_min -12
_diffrn_reflns_limit_l_max 25
_diffrn_reflns_limit_l_min -24
_diffrn_reflns_number 36236
_diffrn_reflns_theta_full 75.00
_diffrn_reflns_theta_max 77.03
_diffrn_reflns_theta_min 4.28
_exptl_absorpt_coefficient_mu 2.156
_exptl_absorpt_correction_T_max 1.00000
_exptl_absorpt_correction_T_min 0.24052
_exptl_absorpt_correction_type multi-scan
_exptl_absorpt_process_details
; 
CrysAlisPro, Agilent Technologies, 
Version 1.171.36.28 (release 01-02-2013 CrysAlis171 .NET) 
(compiled Feb  1 2013,16:14:44) 
;
_exptl_crystal_colour colourless
_exptl_crystal_density_diffrn 1.313
_exptl_crystal_density_method 'not measured'
_exptl_crystal_description irregular
_exptl_crystal_F_000 1008
_exptl_crystal_size_max 0.20
_exptl_crystal_size_mid 0.15
_exptl_crystal_size_min 0.10
_refine_diff_density_max 0.207
_refine_diff_density_min -0.312
_refine_diff_density_rms 0.038
_refine_ls_abs_structure_details 'Flack H D (1983), Acta Cryst. A39, 876-881'
_refine_ls_abs_structure_Flack 0.002(11)
_refine_ls_extinction_method none
_refine_ls_goodness_of_fit_ref 1.045
_refine_ls_hydrogen_treatment constr
_refine_ls_matrix_type full
_refine_ls_number_parameters 282
_refine_ls_number_reflns 5022
_refine_ls_number_restraints 0
_refine_ls_restrained_S_all 1.045
_refine_ls_R_factor_all 0.0243
_refine_ls_R_factor_gt 0.0238
_refine_ls_shift/su_max 0.001
_refine_ls_shift/su_mean 0.000
_refine_ls_structure_factor_coef Fsqd
_refine_ls_weighting_details 'calc w=1/[\s^2^(Fo^2^)+(0.0312P)^2^+0.5163P] where P=(Fo^2^+2Fc^2^)/3'
_refine_ls_weighting_scheme calc
_refine_ls_wR_factor_gt 0.0595
_refine_ls_wR_factor_ref 0.0598
_reflns_number_gt 4932
_reflns_number_total 5022
_reflns_threshold_expression >2sigma(I)
_cod_data_source_file c5dt01362c3.cif
_cod_data_source_block eileen61
_cod_depositor_comments 'Adding full bibliography for 7034861--7034869.cif.'
_cod_database_code 7034864
_refine_instructions_details
;
TITL eileen61 in P2(1)2(1)2(1)
CELL 1.54184  10.657198  10.909093  20.652223  90.0000  90.0000  90.0000
ZERR    4.00   0.000300   0.000300   0.000600   0.0000   0.0000   0.0000
LATT  -1
SYMM  1/2 - X, - Y, 1/2 + Z
SYMM  - X, 1/2 + Y, 1/2 - Z
SYMM  1/2 + X, 1/2 - Y, - Z
SFAC  C    H    N    O    F    SI   S
UNIT  72  132  8  20  12  4  4
MERG   2
FMAP   2
TEMP -173
 
OMIT 0 7 10
 
ACTA 150
CONF
 
PLAN   10
L.S.   10
WGHT    0.031200    0.516300
FVAR       4.20515
S1    7    0.686785    0.496746    0.003084    11.00000    0.01507    0.02213 =
         0.01500   -0.00014    0.00007   -0.00119
SI    6    0.492153    0.459041    0.331671    11.00000    0.01299    0.02147 =
         0.01610   -0.00412   -0.00281    0.00213
N1    3    0.191088    0.395206    0.153722    11.00000    0.01310    0.01606 =
         0.01219   -0.00047    0.00037   -0.00129
N2    3    0.067788    0.397987    0.239772    11.00000    0.01180    0.01879 =
         0.01198    0.00085   -0.00052   -0.00087
O1    4    0.367658    0.408452    0.284173    11.00000    0.01255    0.01902 =
         0.01474   -0.00038   -0.00168    0.00158
O2    4    0.286020    0.592705    0.259211    11.00000    0.01718    0.01814 =
         0.02167   -0.00252    0.00122    0.00132
O3    4    0.759977    0.492630   -0.055542    11.00000    0.02730    0.03245 =
         0.02051   -0.00222    0.00696   -0.00400
O4    4    0.699688    0.391824    0.044850    11.00000    0.03080    0.02187 =
         0.02062    0.00241   -0.00143   -0.00109
O5    4    0.560652    0.540227   -0.005021    11.00000    0.01897    0.05250 =
         0.02898    0.00667   -0.00223    0.00701
F1    5    0.883265    0.593178    0.060254    11.00000    0.03328    0.05295 =
         0.06278   -0.01320   -0.01457   -0.01407
F2    5    0.756481    0.725675    0.019588    11.00000    0.08928    0.02178 =
         0.05024    0.00391   -0.00073   -0.01062
F3    5    0.708207    0.632156    0.107726    11.00000    0.07015    0.03962 =
         0.02802   -0.01526    0.00619   -0.00403
C1    1    0.185584    0.417840    0.217952    11.00000    0.01156    0.01585 =
         0.01407    0.00123   -0.00031    0.00160
C2    1    0.070283    0.361198    0.133822    11.00000    0.01545    0.01662 =
         0.01539    0.00088   -0.00312   -0.00172
C3    1   -0.005818    0.364324    0.186427    11.00000    0.01430    0.01785 =
         0.01594    0.00194   -0.00264   -0.00150
C4    1    0.299958    0.422922    0.107318    11.00000    0.01556    0.01937 =
         0.01300   -0.00057    0.00433   -0.00173
C5    1    0.424218    0.437079    0.143457    11.00000    0.01403    0.03069 =
         0.01598   -0.00021    0.00311   -0.00016
AFIX 137
H5A   2    0.492808    0.445230    0.112145    11.00000   -1.50000
H5B   2    0.438613    0.364706    0.170569    11.00000   -1.50000
H5C   2    0.420931    0.510382    0.170835    11.00000   -1.50000
AFIX   0
C6    1    0.268097    0.542934    0.073190    11.00000    0.02246    0.02231 =
         0.01955    0.00353    0.00097   -0.00216
AFIX 137
H6A   2    0.334626    0.563102    0.042212    11.00000   -1.50000
H6B   2    0.260963    0.608725    0.105291    11.00000   -1.50000
H6C   2    0.188231    0.534089    0.050139    11.00000   -1.50000
AFIX   0
C7    1    0.316852    0.315969    0.060227    11.00000    0.02398    0.02699 =
         0.02189   -0.00729    0.00690   -0.00287
AFIX 137
H7A   2    0.246704    0.314542    0.029553    11.00000   -1.50000
H7B   2    0.318875    0.238767    0.084467    11.00000   -1.50000
H7C   2    0.395800    0.326074    0.036488    11.00000   -1.50000
AFIX   0
C8    1    0.031686    0.322637    0.067246    11.00000    0.02176    0.03030 =
         0.01402   -0.00290   -0.00370   -0.00397
AFIX 137
H8A   2    0.064579    0.240499    0.058238    11.00000   -1.50000
H8B   2    0.065284    0.380719    0.035468    11.00000   -1.50000
H8C   2   -0.060098    0.321425    0.064407    11.00000   -1.50000
AFIX   0
C9    1   -0.144062    0.338815    0.186227    11.00000    0.01453    0.03054 =
         0.02082    0.00325   -0.00247   -0.00530
AFIX 137
H9A   2   -0.178733    0.357997    0.143461    11.00000   -1.50000
H9B   2   -0.185273    0.389703    0.219044    11.00000   -1.50000
H9C   2   -0.158537    0.252071    0.196047    11.00000   -1.50000
AFIX   0
C10   1    0.017860    0.411967    0.308949    11.00000    0.01390    0.02705 =
         0.01178    0.00117    0.00316   -0.00170
C11   1    0.123328    0.426220    0.358400    11.00000    0.01795    0.03962 =
         0.01282   -0.00008    0.00129   -0.00221
AFIX 137
H11A  2    0.088168    0.423583    0.402225    11.00000   -1.50000
H11B  2    0.165705    0.504914    0.351648    11.00000   -1.50000
H11C  2    0.183815    0.359312    0.353072    11.00000   -1.50000
AFIX   0
C12   1   -0.062383    0.528033    0.310319    11.00000    0.02540    0.03714 =
         0.02278   -0.00271    0.00422    0.00976
AFIX 137
H12A  2   -0.127983    0.522292    0.277205    11.00000   -1.50000
H12B  2   -0.009359    0.599529    0.301556    11.00000   -1.50000
H12C  2   -0.101265    0.536711    0.353076    11.00000   -1.50000
AFIX   0
C13   1   -0.053506    0.295597    0.327551    11.00000    0.02953    0.03619 =
         0.01898    0.00520    0.00249   -0.01284
AFIX 137
H13A  2   -0.128096    0.287480    0.300132    11.00000   -1.50000
H13B  2   -0.079099    0.300580    0.373053    11.00000   -1.50000
H13C  2    0.000932    0.224143    0.321392    11.00000   -1.50000
AFIX   0
C14   1    0.286838    0.482063    0.256494    11.00000    0.01105    0.01914 =
         0.01112   -0.00062    0.00242    0.00080
C15   1    0.587561    0.568346    0.283995    11.00000    0.01626    0.03013 =
         0.02888   -0.00273   -0.00262   -0.00368
AFIX 137
H15A  2    0.616160    0.528603    0.244080    11.00000   -1.50000
H15B  2    0.660426    0.594077    0.309553    11.00000   -1.50000
H15C  2    0.536618    0.640238    0.273107    11.00000   -1.50000
AFIX   0
C16   1    0.574280    0.313945    0.348457    11.00000    0.02448    0.02746 =
         0.03373   -0.00368   -0.01313    0.00477
AFIX 137
H16A  2    0.517467    0.257806    0.371104    11.00000   -1.50000
H16B  2    0.647835    0.330103    0.375626    11.00000   -1.50000
H16C  2    0.601239    0.276716    0.307573    11.00000   -1.50000
AFIX   0
C17   1    0.427278    0.531039    0.405361    11.00000    0.02096    0.04408 =
         0.02089   -0.01129   -0.00387    0.00151
AFIX 137
H17A  2    0.381612    0.605707    0.393496    11.00000   -1.50000
H17B  2    0.495911    0.551925    0.434953    11.00000   -1.50000
H17C  2    0.369886    0.473689    0.426737    11.00000   -1.50000
AFIX   0
C18   1    0.762423    0.618533    0.049745    11.00000    0.03790    0.02363 =
         0.02723   -0.00209   -0.00036   -0.00268
HKLF    4
;

loop_
_symmetry_equiv_pos_as_xyz
'x, y, z'
'-x+1/2, -y, z+1/2'
'-x, y+1/2, -z+1/2'
'x+1/2, -y+1/2, -z'

loop_
_atom_site_label
_atom_site_type_symbol
_atom_site_fract_x
_atom_site_fract_y
_atom_site_fract_z
_atom_site_U_iso_or_equiv
_atom_site_adp_type
_atom_site_occupancy
_atom_site_symmetry_multiplicity
_atom_site_calc_flag
_atom_site_refinement_flags
S1 S 0.68678(3) 0.49675(3) 0.003084(14) 0.01740(7) Uani 1 1 d .
Si Si 0.49215(3) 0.45904(3) 0.331671(17) 0.01685(8) Uani 1 1 d .
N1 N 0.19109(10) 0.39521(9) 0.15372(5) 0.0138(2) Uani 1 1 d .
N2 N 0.06779(10) 0.39799(10) 0.23977(5) 0.0142(2) Uani 1 1 d .
O1 O 0.36766(8) 0.40845(9) 0.28417(4) 0.01544(18) Uani 1 1 d .
O2 O 0.28602(9) 0.59270(9) 0.25921(5) 0.01900(19) Uani 1 1 d .
O3 O 0.75998(10) 0.49263(10) -0.05554(5) 0.0268(2) Uani 1 1 d .
O4 O 0.69969(10) 0.39182(9) 0.04485(5) 0.0244(2) Uani 1 1 d .
O5 O 0.56065(10) 0.54023(12) -0.00502(5) 0.0335(2) Uani 1 1 d .
F1 F 0.88327(10) 0.59318(11) 0.06025(6) 0.0497(3) Uani 1 1 d .
F2 F 0.75648(14) 0.72567(9) 0.01959(6) 0.0538(3) Uani 1 1 d .
F3 F 0.70821(12) 0.63216(10) 0.10773(5) 0.0459(3) Uani 1 1 d .
C1 C 0.18558(12) 0.41784(11) 0.21795(6) 0.0138(2) Uani 1 1 d .
C2 C 0.07028(12) 0.36120(12) 0.13382(6) 0.0158(2) Uani 1 1 d .
C3 C -0.00582(12) 0.36432(11) 0.18643(6) 0.0160(2) Uani 1 1 d .
C4 C 0.29996(12) 0.42292(11) 0.10732(6) 0.0160(2) Uani 1 1 d .
C5 C 0.42422(12) 0.43708(13) 0.14346(6) 0.0202(3) Uani 1 1 d .
H5A H 0.4928 0.4452 0.1121 0.030 Uiso 1 1 calc R
H5B H 0.4386 0.3647 0.1706 0.030 Uiso 1 1 calc R
H5C H 0.4209 0.5104 0.1708 0.030 Uiso 1 1 calc R
C6 C 0.26810(13) 0.54293(13) 0.07319(7) 0.0214(3) Uani 1 1 d .
H6A H 0.3346 0.5631 0.0422 0.032 Uiso 1 1 calc R
H6B H 0.2610 0.6087 0.1053 0.032 Uiso 1 1 calc R
H6C H 0.1882 0.5341 0.0501 0.032 Uiso 1 1 calc R
C7 C 0.31685(15) 0.31597(14) 0.06023(7) 0.0243(3) Uani 1 1 d .
H7A H 0.2467 0.3145 0.0296 0.036 Uiso 1 1 calc R
H7B H 0.3189 0.2388 0.0845 0.036 Uiso 1 1 calc R
H7C H 0.3958 0.3261 0.0365 0.036 Uiso 1 1 calc R
C8 C 0.03169(13) 0.32264(14) 0.06725(6) 0.0220(3) Uani 1 1 d .
H8A H 0.0646 0.2405 0.0582 0.033 Uiso 1 1 calc R
H8B H 0.0653 0.3807 0.0355 0.033 Uiso 1 1 calc R
H8C H -0.0601 0.3214 0.0644 0.033 Uiso 1 1 calc R
C9 C -0.14406(12) 0.33881(14) 0.18623(7) 0.0220(3) Uani 1 1 d .
H9A H -0.1787 0.3580 0.1435 0.033 Uiso 1 1 calc R
H9B H -0.1853 0.3897 0.2190 0.033 Uiso 1 1 calc R
H9C H -0.1585 0.2521 0.1960 0.033 Uiso 1 1 calc R
C10 C 0.01786(12) 0.41197(13) 0.30895(6) 0.0176(3) Uani 1 1 d .
C11 C 0.12333(13) 0.42622(15) 0.35840(6) 0.0235(3) Uani 1 1 d .
H11A H 0.0882 0.4236 0.4022 0.035 Uiso 1 1 calc R
H11B H 0.1657 0.5049 0.3516 0.035 Uiso 1 1 calc R
H11C H 0.1838 0.3593 0.3531 0.035 Uiso 1 1 calc R
C12 C -0.06238(15) 0.52803(15) 0.31032(7) 0.0284(3) Uani 1 1 d .
H12A H -0.1280 0.5223 0.2772 0.043 Uiso 1 1 calc R
H12B H -0.0094 0.5995 0.3016 0.043 Uiso 1 1 calc R
H12C H -0.1013 0.5367 0.3531 0.043 Uiso 1 1 calc R
C13 C -0.05351(15) 0.29560(15) 0.32755(7) 0.0282(3) Uani 1 1 d .
H13A H -0.1281 0.2875 0.3001 0.042 Uiso 1 1 calc R
H13B H -0.0791 0.3006 0.3731 0.042 Uiso 1 1 calc R
H13C H 0.0009 0.2241 0.3214 0.042 Uiso 1 1 calc R
C14 C 0.28684(11) 0.48206(11) 0.25649(6) 0.0138(2) Uani 1 1 d .
C15 C 0.58756(13) 0.56835(14) 0.28400(8) 0.0251(3) Uani 1 1 d .
H15A H 0.6162 0.5286 0.2441 0.038 Uiso 1 1 calc R
H15B H 0.6604 0.5941 0.3096 0.038 Uiso 1 1 calc R
H15C H 0.5366 0.6402 0.2731 0.038 Uiso 1 1 calc R
C16 C 0.57428(15) 0.31394(14) 0.34846(8) 0.0286(3) Uani 1 1 d .
H16A H 0.5175 0.2578 0.3711 0.043 Uiso 1 1 calc R
H16B H 0.6478 0.3301 0.3756 0.043 Uiso 1 1 calc R
H16C H 0.6012 0.2767 0.3076 0.043 Uiso 1 1 calc R
C17 C 0.42728(14) 0.53104(16) 0.40536(7) 0.0286(3) Uani 1 1 d .
H17A H 0.3816 0.6057 0.3935 0.043 Uiso 1 1 calc R
H17B H 0.4959 0.5519 0.4350 0.043 Uiso 1 1 calc R
H17C H 0.3699 0.4737 0.4267 0.043 Uiso 1 1 calc R
C18 C 0.76242(16) 0.61853(14) 0.04975(8) 0.0296(3) Uani 1 1 d .

loop_
_atom_site_aniso_label
_atom_site_aniso_U_11
_atom_site_aniso_U_22
_atom_site_aniso_U_33
_atom_site_aniso_U_23
_atom_site_aniso_U_13
_atom_site_aniso_U_12
S1 0.01507(13) 0.02213(15) 0.01500(14) -0.00014(12) 0.00007(11) -0.00119(11)
Si 0.01299(15) 0.02147(16) 0.01610(16) -0.00412(13) -0.00281(13) 0.00213(13)
N1 0.0131(5) 0.0161(5) 0.0122(5) -0.0005(4) 0.0004(4) -0.0013(4)
N2 0.0118(5) 0.0188(5) 0.0120(5) 0.0009(4) -0.0005(4) -0.0009(4)
O1 0.0125(4) 0.0190(4) 0.0147(4) -0.0004(4) -0.0017(3) 0.0016(3)
O2 0.0172(5) 0.0181(4) 0.0217(5) -0.0025(4) 0.0012(4) 0.0013(4)
O3 0.0273(5) 0.0325(5) 0.0205(5) -0.0022(4) 0.0070(4) -0.0040(5)
O4 0.0308(5) 0.0219(5) 0.0206(5) 0.0024(4) -0.0014(4) -0.0011(4)
O5 0.0190(5) 0.0525(7) 0.0290(5) 0.0067(5) -0.0022(4) 0.0070(5)
F1 0.0333(5) 0.0529(7) 0.0628(7) -0.0132(6) -0.0146(5) -0.0141(5)
F2 0.0893(9) 0.0218(5) 0.0502(7) 0.0039(4) -0.0007(6) -0.0106(5)
F3 0.0702(8) 0.0396(5) 0.0280(5) -0.0153(4) 0.0062(5) -0.0040(5)
C1 0.0116(5) 0.0158(5) 0.0141(5) 0.0012(4) -0.0003(5) 0.0016(5)
C2 0.0154(6) 0.0166(6) 0.0154(6) 0.0009(5) -0.0031(5) -0.0017(5)
C3 0.0143(6) 0.0179(6) 0.0159(6) 0.0019(4) -0.0026(5) -0.0015(5)
C4 0.0156(6) 0.0194(6) 0.0130(5) -0.0006(5) 0.0043(5) -0.0017(5)
C5 0.0140(6) 0.0307(7) 0.0160(6) -0.0002(5) 0.0031(5) -0.0002(5)
C6 0.0225(6) 0.0223(6) 0.0195(6) 0.0035(5) 0.0010(5) -0.0022(6)
C7 0.0240(7) 0.0270(7) 0.0219(7) -0.0073(6) 0.0069(6) -0.0029(6)
C8 0.0218(7) 0.0303(7) 0.0140(6) -0.0029(5) -0.0037(5) -0.0040(6)
C9 0.0145(6) 0.0305(8) 0.0208(7) 0.0033(6) -0.0025(5) -0.0053(5)
C10 0.0139(6) 0.0270(6) 0.0118(6) 0.0012(5) 0.0032(5) -0.0017(5)
C11 0.0179(6) 0.0396(9) 0.0128(6) -0.0001(6) 0.0013(5) -0.0022(6)
C12 0.0254(7) 0.0371(8) 0.0228(7) -0.0027(6) 0.0042(6) 0.0098(6)
C13 0.0295(7) 0.0362(8) 0.0190(7) 0.0052(6) 0.0025(6) -0.0128(6)
C14 0.0111(5) 0.0191(6) 0.0111(5) -0.0006(5) 0.0024(4) 0.0008(4)
C15 0.0163(6) 0.0301(8) 0.0289(7) -0.0027(6) -0.0026(6) -0.0037(6)
C16 0.0245(7) 0.0275(7) 0.0337(8) -0.0037(6) -0.0131(6) 0.0048(6)
C17 0.0210(7) 0.0441(9) 0.0209(7) -0.0113(6) -0.0039(5) 0.0015(7)
C18 0.0379(9) 0.0236(7) 0.0272(8) -0.0021(6) -0.0004(6) -0.0027(6)

loop_
_atom_type_symbol
_atom_type_description
_atom_type_scat_dispersion_real
_atom_type_scat_dispersion_imag
_atom_type_scat_source
C C 0.0181 0.0091 'International Tables Vol C Tables 4.2.6.8 and 6.1.1.4'
H H 0.0000 0.0000 'International Tables Vol C Tables 4.2.6.8 and 6.1.1.4'
N N 0.0311 0.0180 'International Tables Vol C Tables 4.2.6.8 and 6.1.1.4'
O O 0.0492 0.0322 'International Tables Vol C Tables 4.2.6.8 and 6.1.1.4'
F F 0.0727 0.0534 'International Tables Vol C Tables 4.2.6.8 and 6.1.1.4'
Si Si 0.2541 0.3302 'International Tables Vol C Tables 4.2.6.8 and 6.1.1.4'
S S 0.3331 0.5567 'International Tables Vol C Tables 4.2.6.8 and 6.1.1.4'

loop_
_geom_angle_atom_site_label_1
_geom_angle_atom_site_label_2
_geom_angle_atom_site_label_3
_geom_angle
O5 S1 O4 114.96(7)
O5 S1 O3 114.79(6)
O4 S1 O3 115.27(6)
O5 S1 C18 103.55(8)
O4 S1 C18 102.70(7)
O3 S1 C18 103.11(7)
O1 Si C16 101.30(6)
O1 Si C17 108.30(6)
C16 Si C17 112.85(8)
O1 Si C15 108.87(6)
C16 Si C15 113.13(7)
C17 Si C15 111.72(8)
C1 N1 C2 107.25(11)
C1 N1 C4 127.59(11)
C2 N1 C4 124.30(10)
C1 N2 C3 107.45(10)
C1 N2 C10 128.15(10)
C3 N2 C10 124.38(10)
C14 O1 Si 123.60(8)
N1 C1 N2 109.79(11)
N1 C1 C14 124.78(11)
N2 C1 C14 124.15(11)
C3 C2 N1 107.93(11)
C3 C2 C8 125.39(12)
N1 C2 C8 126.64(12)
C2 C3 N2 107.55(11)
C2 C3 C9 125.50(12)
N2 C3 C9 126.93(12)
C6 C4 C5 109.39(11)
C6 C4 C7 112.78(11)
C5 C4 C7 106.60(11)
C6 C4 N1 106.82(10)
C5 C4 N1 111.72(10)
C7 C4 N1 109.61(10)
C11 C10 C12 108.37(12)
C11 C10 C13 106.42(11)
C12 C10 C13 113.89(12)
C11 C10 N2 112.22(10)
C12 C10 N2 107.10(10)
C13 C10 N2 108.93(11)
O2 C14 O1 126.67(12)
O2 C14 C1 118.81(11)
O1 C14 C1 114.52(11)
F2 C18 F1 107.76(14)
F2 C18 F3 107.57(13)
F1 C18 F3 107.11(14)
F2 C18 S1 111.83(11)
F1 C18 S1 111.13(11)
F3 C18 S1 111.22(11)

loop_
_geom_bond_atom_site_label_1
_geom_bond_atom_site_label_2
_geom_bond_distance
S1 O5 1.4352(11)
S1 O4 1.4398(10)
S1 O3 1.4410(10)
S1 C18 1.8285(16)
Si O1 1.7399(10)
Si C16 1.8417(16)
Si C17 1.8469(15)
Si C15 1.8507(15)
N1 C1 1.3506(16)
N1 C2 1.4014(16)
N1 C4 1.5349(16)
N2 C1 1.3513(17)
N2 C3 1.4014(16)
N2 C10 1.5321(16)
O1 C14 1.3090(15)
O2 C14 1.2083(16)
F1 C18 1.335(2)
F2 C18 1.3259(19)
F3 C18 1.3378(19)
C1 C14 1.5129(17)
C2 C3 1.3562(18)
C2 C8 1.4955(18)
C3 C9 1.4993(18)
C4 C6 1.5252(18)
C4 C5 1.5279(18)
C4 C7 1.5296(18)
C10 C11 1.5266(18)
C10 C12 1.528(2)
C10 C13 1.529(2)

loop_
_geom_torsion_atom_site_label_1
_geom_torsion_atom_site_label_2
_geom_torsion_atom_site_label_3
_geom_torsion_atom_site_label_4
_geom_torsion
C16 Si O1 C14 -175.07(10)
C17 Si O1 C14 66.04(11)
C15 Si O1 C14 -55.62(11)
C2 N1 C1 N2 0.94(14)
C4 N1 C1 N2 170.57(11)
C2 N1 C1 C14 -166.58(11)
C4 N1 C1 C14 3.05(19)
C3 N2 C1 N1 -1.66(14)
C10 N2 C1 N1 -179.97(11)
C3 N2 C1 C14 165.96(11)
C10 N2 C1 C14 -12.4(2)
C1 N1 C2 C3 0.17(14)
C4 N1 C2 C3 -169.88(11)
C1 N1 C2 C8 -177.34(13)
C4 N1 C2 C8 12.6(2)
N1 C2 C3 N2 -1.16(14)
C8 C2 C3 N2 176.38(13)
N1 C2 C3 C9 177.60(12)
C8 C2 C3 C9 -4.9(2)
C1 N2 C3 C2 1.73(14)
C10 N2 C3 C2 -179.87(11)
C1 N2 C3 C9 -177.00(13)
C10 N2 C3 C9 1.4(2)
C1 N1 C4 C6 -98.40(14)
C2 N1 C4 C6 69.59(14)
C1 N1 C4 C5 21.18(17)
C2 N1 C4 C5 -170.83(11)
C1 N1 C4 C7 139.12(13)
C2 N1 C4 C7 -52.90(16)
C1 N2 C10 C11 -12.47(18)
C3 N2 C10 C11 169.48(12)
C1 N2 C10 C12 106.35(14)
C3 N2 C10 C12 -71.70(15)
C1 N2 C10 C13 -130.05(14)
C3 N2 C10 C13 51.90(16)
Si O1 C14 O2 0.26(18)
Si O1 C14 C1 -179.46(8)
N1 C1 C14 O2 86.31(16)
N2 C1 C14 O2 -79.46(16)
N1 C1 C14 O1 -93.95(14)
N2 C1 C14 O1 100.28(14)
O5 S1 C18 F2 -58.02(14)
O4 S1 C18 F2 -177.97(12)
O3 S1 C18 F2 61.91(14)
O5 S1 C18 F1 -178.49(11)
O4 S1 C18 F1 61.55(13)
O3 S1 C18 F1 -58.56(13)
O5 S1 C18 F3 62.27(13)
O4 S1 C18 F3 -57.68(13)
O3 S1 C18 F3 -177.80(11)
